data_7238547
loop_
_publ_author_name
'Hatano, Junichi'
'Obata, Naoki'
'Yamaguchi, Shigeru'
'Yasuda, Takeshi'
'Matsuo, Yutaka'

_publ_section_title
;
 Soluble porphyrin donors for small molecule bulk heterojunction solar
 cells
;
_journal_issue 36
_journal_name_full 'Journal of Materials Chemistry'
_journal_page_first 19258
_journal_paper_doi 10.1039/c2jm33956k
_journal_volume 22
_journal_year 2012
_chemical_formula_sum 'C66 H74 Mg N6 O6 Si2'
_chemical_formula_weight 1127.80
_space_group_IT_number 14
_space_group_name_Hall '-P 2yn'
_space_group_name_H-M_alt 'P 1 21/n 1'
_symmetry_cell_setting monoclinic
_symmetry_Int_Tables_number 14
_symmetry_space_group_name_Hall '-P 2yn'
_symmetry_space_group_name_H-M 'P 1 21/n 1'
_atom_sites_solution_hydrogens geom
_atom_sites_solution_primary direct
_atom_sites_solution_secondary difmap
_audit_creation_method SHELXL-97
_cell_angle_alpha 90.00
_cell_angle_beta 103.4350(10)
_cell_angle_gamma 90.00
_cell_formula_units_Z 2
_cell_length_a 15.3573(3)
_cell_length_b 7.48620(10)
_cell_length_c 27.0680(5)
_cell_measurement_temperature 123(2)
_cell_volume 3026.79(9)
_computing_structure_refinement 'SHELXL-97 (Sheldrick, 1997)'
_computing_structure_solution 'SHELXS-97 (Sheldrick, 1990)'
_diffrn_ambient_temperature 123(2)
_diffrn_detector_area_resol_mean 10.00
_diffrn_measured_fraction_theta_full 0.995
_diffrn_measured_fraction_theta_max 0.995
_diffrn_measurement_device_type 'Rigaku RAXIS-RAPID'
_diffrn_measurement_method \w
_diffrn_radiation_monochromator graphite
_diffrn_radiation_source 'fine-focus sealed tube'
_diffrn_radiation_type CuK\a
_diffrn_radiation_wavelength 1.54187
_diffrn_reflns_av_R_equivalents 0.0676
_diffrn_reflns_av_sigmaI/netI 0.0881
_diffrn_reflns_limit_h_max 18
_diffrn_reflns_limit_h_min -18
_diffrn_reflns_limit_k_max 9
_diffrn_reflns_limit_k_min -9
_diffrn_reflns_limit_l_max 32
_diffrn_reflns_limit_l_min -32
_diffrn_reflns_number 10114
_diffrn_reflns_theta_full 68.25
_diffrn_reflns_theta_max 68.25
_diffrn_reflns_theta_min 3.04
_exptl_absorpt_coefficient_mu 1.083
_exptl_absorpt_correction_T_max 0.8125
_exptl_absorpt_correction_T_min 0.6134
_exptl_absorpt_correction_type empirical
_exptl_crystal_colour green
_exptl_crystal_density_diffrn 1.237
_exptl_crystal_density_method 'not measured'
_exptl_crystal_description prism
_exptl_crystal_F_000 1200
_exptl_crystal_size_max 0.50
_exptl_crystal_size_mid 0.20
_exptl_crystal_size_min 0.20
_refine_diff_density_max 0.470
_refine_diff_density_min -0.487
_refine_diff_density_rms 0.073
_refine_ls_extinction_method none
_refine_ls_goodness_of_fit_ref 1.033
_refine_ls_hydrogen_treatment constr
_refine_ls_matrix_type full
_refine_ls_number_parameters 373
_refine_ls_number_reflns 5503
_refine_ls_number_restraints 0
_refine_ls_restrained_S_all 1.033
_refine_ls_R_factor_all 0.1096
_refine_ls_R_factor_gt 0.0775
_refine_ls_shift/su_max 0.000
_refine_ls_shift/su_mean 0.000
_refine_ls_structure_factor_coef Fsqd
_refine_ls_weighting_details 'calc w=1/[\s^2^(Fo^2^)+(0.1391P)^2^+0.0000P] where P=(Fo^2^+2Fc^2^)/3'
_refine_ls_weighting_scheme calc
_refine_ls_wR_factor_gt 0.2148
_refine_ls_wR_factor_ref 0.2465
_reflns_number_gt 3199
_reflns_number_total 5503
_reflns_threshold_expression >2sigma(I)
_cod_data_source_file c2jm33956k.txt
_cod_data_source_block shelxs
_cod_original_sg_symbol_H-M 'P 21/n'
_cod_database_code 7238547

loop_
_symmetry_equiv_pos_as_xyz
'x, y, z'
'-x+1/2, y+1/2, -z+1/2'
'-x, -y, -z'
'x-1/2, -y-1/2, z-1/2'

loop_
_atom_site_label
_atom_site_type_symbol
_atom_site_fract_x
_atom_site_fract_y
_atom_site_fract_z
_atom_site_U_iso_or_equiv
_atom_site_adp_type
_atom_site_occupancy
_atom_site_symmetry_multiplicity
_atom_site_calc_flag
_atom_site_refinement_flags
Si1 Si -0.00014(6) 0.34768(15) 0.22384(4) 0.0502(3) Uani 1 1 d .
Mg1 Mg 0.0000 0.0000 0.5000 0.0410(4) Uani 1 2 d S
O1 O -0.03783(13) -0.2668(3) 0.46775(9) 0.0453(6) Uani 1 1 d .
N1 N 0.09866(16) 0.0236(4) 0.45934(11) 0.0396(7) Uani 1 1 d .
N2 N -0.09219(16) 0.1195(4) 0.44118(11) 0.0423(7) Uani 1 1 d .
C1 C -0.1810(2) 0.1502(4) 0.43903(13) 0.0393(8) Uani 1 1 d .
C2 C 0.0062(2) 0.1561(4) 0.38150(13) 0.0389(8) Uani 1 1 d .
C11 C 0.0074(2) 0.2176(5) 0.33114(13) 0.0412(8) Uani 1 1 d .
C3 C 0.0870(2) 0.0897(5) 0.41109(13) 0.0393(8) Uani 1 1 d .
C4 C -0.2235(2) 0.1143(4) 0.47881(13) 0.0402(8) Uani 1 1 d .
C5 C -0.0776(2) 0.1698(5) 0.39495(13) 0.0404(8) Uani 1 1 d .
C12 C -0.3923(2) 0.2112(5) 0.46423(14) 0.0470(9) Uani 1 1 d .
C6 C 0.2301(2) -0.0039(5) 0.43303(13) 0.0453(9) Uani 1 1 d .
H1 H 0.2904 -0.0324 0.4332 0.054 Uiso 1 1 calc R
C7 C -0.1596(2) 0.2344(5) 0.36263(14) 0.0442(9) Uani 1 1 d .
H2 H -0.1675 0.2773 0.3289 0.053 Uiso 1 1 calc R
C8 C -0.2229(2) 0.2221(5) 0.38963(13) 0.0439(8) Uani 1 1 d .
H3 H -0.2841 0.2547 0.3782 0.053 Uiso 1 1 calc R
C9 C 0.18533(19) -0.0343(5) 0.47376(13) 0.0408(8) Uani 1 1 d .
O2 O -0.78360(18) 0.4387(4) 0.47620(13) 0.0766(9) Uani 1 1 d .
N3 N -0.7470(2) 0.4628(5) 0.44111(16) 0.0630(10) Uani 1 1 d .
C30 C -0.1243(2) -0.3073(6) 0.43523(14) 0.0524(10) Uani 1 1 d .
H4 H -0.1692 -0.2169 0.4392 0.063 Uiso 1 1 calc R
H5 H -0.1452 -0.4267 0.4432 0.063 Uiso 1 1 calc R
C13 C -0.4834(2) 0.2703(5) 0.45768(14) 0.0442(9) Uani 1 1 d .
C14 C -0.3160(2) 0.1655(5) 0.47046(13) 0.0451(9) Uani 1 1 d .
C15 C -0.6551(2) 0.3948(5) 0.44673(16) 0.0498(10) Uani 1 1 d .
C16 C 0.0069(2) 0.2696(5) 0.28872(15) 0.0451(9) Uani 1 1 d .
C17 C -0.6148(2) 0.3105(5) 0.49087(16) 0.0547(10) Uani 1 1 d .
H6 H -0.6455 0.2950 0.5172 0.066 Uiso 1 1 calc R
O3 O -0.78276(19) 0.5366(5) 0.40131(15) 0.0860(11) Uani 1 1 d .
C10 C 0.1697(2) 0.0725(5) 0.39499(13) 0.0445(9) Uani 1 1 d .
H7 H 0.1797 0.1088 0.3631 0.053 Uiso 1 1 calc R
C31 C -0.0088(3) -0.3468(5) 0.38946(16) 0.0592(11) Uani 1 1 d .
H8 H 0.0000 -0.4564 0.3707 0.071 Uiso 1 1 calc R
H9 H 0.0238 -0.2468 0.3779 0.071 Uiso 1 1 calc R
C18 C -0.5275(2) 0.3535(5) 0.41263(16) 0.0563(10) Uani 1 1 d .
H10 H -0.4981 0.3667 0.3856 0.068 Uiso 1 1 calc R
C32 C 0.0221(2) -0.3740(5) 0.44606(15) 0.0507(10) Uani 1 1 d .
H11 H 0.0179 -0.5015 0.4550 0.061 Uiso 1 1 calc R
H12 H 0.0847 -0.3337 0.4585 0.061 Uiso 1 1 calc R
C19 C -0.5282(2) 0.2480(5) 0.49644(15) 0.0489(9) Uani 1 1 d .
H13 H -0.4991 0.1894 0.5270 0.059 Uiso 1 1 calc R
C20 C 0.1146(3) 0.3285(7) 0.21139(17) 0.0696(13) Uani 1 1 d .
H14 H 0.1512 0.4174 0.2350 0.084 Uiso 1 1 calc R
C21 C -0.6141(2) 0.4169(6) 0.40730(16) 0.0590(11) Uani 1 1 d .
H15 H -0.6443 0.4745 0.3769 0.071 Uiso 1 1 calc R
C22 C -0.1566(3) 0.1262(6) 0.20455(19) 0.0727(13) Uani 1 1 d .
H16 H -0.1946 0.2270 0.2092 0.109 Uiso 1 1 calc R
H17 H -0.1310 0.0707 0.2375 0.109 Uiso 1 1 calc R
H18 H -0.1926 0.0380 0.1819 0.109 Uiso 1 1 calc R
C23 C 0.1211(3) 0.3903(7) 0.15831(19) 0.0799(14) Uani 1 1 d .
H19 H 0.1834 0.3820 0.1554 0.120 Uiso 1 1 calc R
H20 H 0.1007 0.5143 0.1531 0.120 Uiso 1 1 calc R
H21 H 0.0834 0.3139 0.1326 0.120 Uiso 1 1 calc R
C33 C -0.1087(3) -0.3031(6) 0.38197(16) 0.0607(11) Uani 1 1 d .
H22 H -0.1225 -0.1836 0.3664 0.073 Uiso 1 1 calc R
H23 H -0.1461 -0.3933 0.3601 0.073 Uiso 1 1 calc R
C24 C -0.0386(3) 0.5850(6) 0.21981(17) 0.0626(11) Uani 1 1 d .
H24 H -0.0505 0.6217 0.1833 0.075 Uiso 1 1 calc R
C25 C 0.1605(3) 0.1543(7) 0.2265(2) 0.0829(15) Uani 1 1 d .
H25 H 0.1247 0.0572 0.2076 0.124 Uiso 1 1 calc R
H26 H 0.1672 0.1355 0.2630 0.124 Uiso 1 1 calc R
H27 H 0.2197 0.1559 0.2187 0.124 Uiso 1 1 calc R
C26 C 0.0322(3) 0.7103(7) 0.2498(2) 0.0814(14) Uani 1 1 d .
H28 H 0.0069 0.8305 0.2498 0.122 Uiso 1 1 calc R
H29 H 0.0835 0.7138 0.2340 0.122 Uiso 1 1 calc R
H30 H 0.0516 0.6673 0.2848 0.122 Uiso 1 1 calc R
C27 C -0.1270(3) 0.6079(6) 0.23744(17) 0.0684(12) Uani 1 1 d .
H31 H -0.1189 0.5632 0.2722 0.103 Uiso 1 1 calc R
H32 H -0.1748 0.5404 0.2148 0.103 Uiso 1 1 calc R
H33 H -0.1433 0.7347 0.2364 0.103 Uiso 1 1 calc R
C28 C -0.0820(3) 0.1924(7) 0.18145(16) 0.0665(12) Uani 1 1 d .
H34 H -0.0470 0.0845 0.1760 0.080 Uiso 1 1 calc R
C29 C -0.1214(3) 0.2710(8) 0.12868(17) 0.0882(16) Uani 1 1 d .
H35 H -0.1597 0.1818 0.1076 0.132 Uiso 1 1 calc R
H36 H -0.0727 0.3045 0.1127 0.132 Uiso 1 1 calc R
H37 H -0.1570 0.3771 0.1320 0.132 Uiso 1 1 calc R

loop_
_atom_site_aniso_label
_atom_site_aniso_U_11
_atom_site_aniso_U_22
_atom_site_aniso_U_33
_atom_site_aniso_U_23
_atom_site_aniso_U_13
_atom_site_aniso_U_12
Si1 0.0386(6) 0.0744(8) 0.0389(6) 0.0060(5) 0.0116(5) 0.0031(5)
Mg1 0.0230(7) 0.0636(11) 0.0369(10) 0.0028(8) 0.0077(7) 0.0015(6)
O1 0.0272(11) 0.0631(15) 0.0450(15) -0.0037(12) 0.0072(10) 0.0015(10)
N1 0.0222(13) 0.0580(18) 0.0384(18) -0.0013(14) 0.0066(12) -0.0004(11)
N2 0.0239(13) 0.0626(19) 0.0396(18) 0.0012(14) 0.0057(12) 0.0010(12)
C1 0.0268(15) 0.053(2) 0.040(2) 0.0001(16) 0.0118(15) 0.0043(14)
C2 0.0292(16) 0.053(2) 0.0323(19) -0.0016(15) 0.0028(14) -0.0013(14)
C11 0.0251(16) 0.061(2) 0.035(2) -0.0031(17) 0.0027(15) 0.0005(14)
C3 0.0262(15) 0.058(2) 0.0332(19) -0.0039(16) 0.0057(14) -0.0012(14)
C4 0.0238(15) 0.056(2) 0.041(2) 0.0009(16) 0.0085(14) 0.0033(14)
C5 0.0293(16) 0.056(2) 0.0342(19) 0.0008(16) 0.0043(14) 0.0007(14)
C12 0.0317(18) 0.064(2) 0.045(2) 0.0047(18) 0.0076(16) 0.0017(15)
C6 0.0261(17) 0.068(2) 0.044(2) 0.0012(18) 0.0121(16) 0.0016(15)
C7 0.0288(16) 0.066(2) 0.035(2) 0.0027(17) 0.0032(15) 0.0031(15)
C8 0.0278(16) 0.063(2) 0.040(2) 0.0027(17) 0.0046(15) 0.0020(15)
C9 0.0248(16) 0.059(2) 0.040(2) -0.0005(17) 0.0103(15) -0.0007(14)
O2 0.0407(15) 0.101(2) 0.096(3) -0.0061(19) 0.0306(16) 0.0073(14)
N3 0.0333(17) 0.071(2) 0.087(3) 0.000(2) 0.0177(19) 0.0055(15)
C30 0.0276(17) 0.073(3) 0.053(2) -0.008(2) 0.0019(17) -0.0047(16)
C13 0.0260(16) 0.059(2) 0.048(2) -0.0017(17) 0.0088(15) 0.0027(14)
C14 0.0308(18) 0.062(2) 0.042(2) 0.0004(17) 0.0083(16) 0.0001(15)
C15 0.0230(16) 0.068(2) 0.059(3) 0.002(2) 0.0109(17) 0.0026(15)
C16 0.0283(17) 0.058(2) 0.048(2) 0.0027(18) 0.0059(16) -0.0009(15)
C17 0.0371(19) 0.074(3) 0.056(3) -0.002(2) 0.0166(18) -0.0008(18)
O3 0.0426(17) 0.107(3) 0.105(3) 0.024(2) 0.0104(18) 0.0227(16)
C10 0.0344(18) 0.069(2) 0.033(2) 0.0025(17) 0.0124(15) -0.0014(16)
C31 0.065(3) 0.063(3) 0.054(3) -0.005(2) 0.024(2) -0.0040(19)
C18 0.0314(18) 0.084(3) 0.055(3) 0.009(2) 0.0123(17) 0.0029(17)
C32 0.0359(18) 0.061(2) 0.057(3) -0.0018(18) 0.0135(17) 0.0063(16)
C19 0.0312(17) 0.071(2) 0.045(2) 0.0026(18) 0.0095(16) 0.0023(16)
C20 0.054(2) 0.102(4) 0.059(3) 0.016(3) 0.025(2) 0.010(2)
C21 0.0344(19) 0.079(3) 0.062(3) 0.014(2) 0.0073(19) 0.0069(18)
C22 0.060(3) 0.083(3) 0.069(3) -0.003(2) 0.002(2) -0.010(2)
C23 0.070(3) 0.110(4) 0.071(3) 0.021(3) 0.041(3) 0.013(3)
C33 0.056(2) 0.065(3) 0.053(3) -0.002(2) -0.004(2) -0.0043(19)
C24 0.054(2) 0.083(3) 0.053(3) 0.013(2) 0.015(2) 0.003(2)
C25 0.059(3) 0.122(4) 0.076(4) 0.020(3) 0.032(2) 0.028(3)
C26 0.077(3) 0.082(3) 0.089(4) 0.000(3) 0.029(3) -0.005(3)
C27 0.060(3) 0.082(3) 0.063(3) 0.009(2) 0.014(2) 0.016(2)
C28 0.057(2) 0.097(3) 0.043(2) -0.002(2) 0.007(2) 0.014(2)
C29 0.074(3) 0.138(5) 0.046(3) -0.002(3) 0.001(2) 0.003(3)

loop_
_atom_type_symbol
_atom_type_description
_atom_type_scat_dispersion_real
_atom_type_scat_dispersion_imag
_atom_type_scat_source
C C 0.0181 0.0091 'International Tables Vol C Tables 4.2.6.8 and 6.1.1.4'
H H 0.0000 0.0000 'International Tables Vol C Tables 4.2.6.8 and 6.1.1.4'
N N 0.0311 0.0180 'International Tables Vol C Tables 4.2.6.8 and 6.1.1.4'
O O 0.0492 0.0322 'International Tables Vol C Tables 4.2.6.8 and 6.1.1.4'
Si Si 0.2541 0.3302 'International Tables Vol C Tables 4.2.6.8 and 6.1.1.4'
Mg Mg 0.1719 0.1771 'International Tables Vol C Tables 4.2.6.8 and 6.1.1.4'

loop_
_geom_angle_atom_site_label_1
_geom_angle_atom_site_label_2
_geom_angle_atom_site_label_3
_geom_angle
_geom_angle_site_symmetry_1
_geom_angle_site_symmetry_3
C16 Si1 C24 107.91(18) . .
C16 Si1 C20 107.41(17) . .
C24 Si1 C20 111.1(2) . .
C16 Si1 C28 105.59(18) . .
C24 Si1 C28 113.1(2) . .
C20 Si1 C28 111.3(2) . .
N2 Mg1 N2 180.00(13) 3_556 .
N2 Mg1 N1 90.48(11) 3_556 3_556
N2 Mg1 N1 89.52(11) . 3_556
N2 Mg1 N1 89.52(11) 3_556 .
N2 Mg1 N1 90.48(11) . .
N1 Mg1 N1 180.00(11) 3_556 .
N2 Mg1 O1 90.96(10) 3_556 3_556
N2 Mg1 O1 89.04(10) . 3_556
N1 Mg1 O1 91.43(9) 3_556 3_556
N1 Mg1 O1 88.57(9) . 3_556
N2 Mg1 O1 89.04(10) 3_556 .
N2 Mg1 O1 90.96(10) . .
N1 Mg1 O1 88.57(9) 3_556 .
N1 Mg1 O1 91.43(9) . .
O1 Mg1 O1 180.00(5) 3_556 .
C32 O1 C30 102.6(3) . .
C32 O1 Mg1 122.0(2) . .
C30 O1 Mg1 123.5(2) . .
C9 N1 C3 106.9(3) . .
C9 N1 Mg1 127.1(2) . .
C3 N1 Mg1 125.90(19) . .
C1 N2 C5 106.6(3) . .
C1 N2 Mg1 126.9(2) . .
C5 N2 Mg1 126.3(2) . .
N2 C1 C4 124.6(3) . .
N2 C1 C8 109.0(3) . .
C4 C1 C8 126.3(3) . .
C3 C2 C5 127.8(3) . .
C3 C2 C11 116.7(3) . .
C5 C2 C11 115.5(3) . .
C16 C11 C2 179.0(3) . .
N1 C3 C2 125.1(3) . .
N1 C3 C10 109.1(3) . .
C2 C3 C10 125.7(3) . .
C1 C4 C9 127.3(3) . 3_556
C1 C4 C14 116.4(3) . .
C9 C4 C14 116.2(3) 3_556 .
N2 C5 C2 124.2(3) . .
N2 C5 C7 110.0(3) . .
C2 C5 C7 125.8(3) . .
C14 C12 C13 178.4(4) . .
C10 C6 C9 106.6(3) . .
C10 C6 H1 126.7 . .
C9 C6 H1 126.7 . .
C8 C7 C5 106.7(3) . .
C8 C7 H2 126.7 . .
C5 C7 H2 126.7 . .
C7 C8 C1 107.7(3) . .
C7 C8 H3 126.1 . .
C1 C8 H3 126.1 . .
N1 C9 C4 124.4(3) . 3_556
N1 C9 C6 109.6(3) . .
C4 C9 C6 126.0(3) 3_556 .
O3 N3 O2 123.9(3) . .
O3 N3 C15 118.0(4) . .
O2 N3 C15 118.0(4) . .
O1 C30 C33 104.4(3) . .
O1 C30 H4 110.9 . .
C33 C30 H4 110.9 . .
O1 C30 H5 110.9 . .
C33 C30 H5 110.9 . .
H4 C30 H5 108.9 . .
C19 C13 C18 119.2(3) . .
C19 C13 C12 120.4(3) . .
C18 C13 C12 120.3(3) . .
C12 C14 C4 178.6(4) . .
C21 C15 C17 122.6(3) . .
C21 C15 N3 118.7(4) . .
C17 C15 N3 118.6(3) . .
C11 C16 Si1 177.0(3) . .
C15 C17 C19 118.7(4) . .
C15 C17 H6 120.6 . .
C19 C17 H6 120.6 . .
C6 C10 C3 107.8(3) . .
C6 C10 H7 126.1 . .
C3 C10 H7 126.1 . .
C32 C31 C33 103.3(3) . .
C32 C31 H8 111.1 . .
C33 C31 H8 111.1 . .
C32 C31 H9 111.1 . .
C33 C31 H9 111.1 . .
H8 C31 H9 109.1 . .
C21 C18 C13 120.1(4) . .
C21 C18 H10 120.0 . .
C13 C18 H10 120.0 . .
O1 C32 C31 105.0(3) . .
O1 C32 H11 110.7 . .
C31 C32 H11 110.7 . .
O1 C32 H12 110.7 . .
C31 C32 H12 110.7 . .
H11 C32 H12 108.8 . .
C17 C19 C13 120.5(4) . .
C17 C19 H13 119.7 . .
C13 C19 H13 119.7 . .
C25 C20 C23 112.9(4) . .
C25 C20 Si1 114.9(3) . .
C23 C20 Si1 114.4(3) . .
C25 C20 H14 104.3 . .
C23 C20 H14 104.3 . .
Si1 C20 H14 104.3 . .
C15 C21 C18 118.8(4) . .
C15 C21 H15 120.6 . .
C18 C21 H15 120.6 . .
C28 C22 H16 109.5 . .
C28 C22 H17 109.5 . .
H16 C22 H17 109.5 . .
C28 C22 H18 109.5 . .
H16 C22 H18 109.5 . .
H17 C22 H18 109.5 . .
C20 C23 H19 109.5 . .
C20 C23 H20 109.5 . .
H19 C23 H20 109.5 . .
C20 C23 H21 109.5 . .
H19 C23 H21 109.5 . .
H20 C23 H21 109.5 . .
C30 C33 C31 104.1(3) . .
C30 C33 H22 110.9 . .
C31 C33 H22 110.9 . .
C30 C33 H23 110.9 . .
C31 C33 H23 110.9 . .
H22 C33 H23 108.9 . .
C26 C24 C27 109.7(4) . .
C26 C24 Si1 112.3(3) . .
C27 C24 Si1 112.0(3) . .
C26 C24 H24 107.6 . .
C27 C24 H24 107.6 . .
Si1 C24 H24 107.6 . .
C20 C25 H25 109.5 . .
C20 C25 H26 109.5 . .
H25 C25 H26 109.5 . .
C20 C25 H27 109.5 . .
H25 C25 H27 109.5 . .
H26 C25 H27 109.5 . .
C24 C26 H28 109.5 . .
C24 C26 H29 109.5 . .
H28 C26 H29 109.5 . .
C24 C26 H30 109.5 . .
H28 C26 H30 109.5 . .
H29 C26 H30 109.5 . .
C24 C27 H31 109.5 . .
C24 C27 H32 109.5 . .
H31 C27 H32 109.5 . .
C24 C27 H33 109.5 . .
H31 C27 H33 109.5 . .
H32 C27 H33 109.5 . .
C22 C28 C29 109.8(4) . .
C22 C28 Si1 114.3(3) . .
C29 C28 Si1 113.1(3) . .
C22 C28 H34 106.4 . .
C29 C28 H34 106.4 . .
Si1 C28 H34 106.4 . .
C28 C29 H35 109.5 . .
C28 C29 H36 109.5 . .
H35 C29 H36 109.5 . .
C28 C29 H37 109.5 . .
H35 C29 H37 109.5 . .
H36 C29 H37 109.5 . .

loop_
_geom_bond_atom_site_label_1
_geom_bond_atom_site_label_2
_geom_bond_distance
_geom_bond_site_symmetry_2
Si1 C16 1.830(4) .
Si1 C24 1.867(5) .
Si1 C20 1.875(4) .
Si1 C28 1.892(5) .
Mg1 N2 2.072(3) 3_556
Mg1 N2 2.072(3) .
Mg1 N1 2.077(2) 3_556
Mg1 N1 2.077(2) .
Mg1 O1 2.203(2) 3_556
Mg1 O1 2.203(2) .
O1 C32 1.444(4) .
O1 C30 1.445(4) .
N1 C9 1.368(4) .
N1 C3 1.369(4) .
N2 C1 1.372(4) .
N2 C5 1.374(4) .
C1 C4 1.409(5) .
C1 C8 1.446(5) .
C2 C3 1.402(4) .
C2 C5 1.420(4) .
C2 C11 1.443(5) .
C11 C16 1.211(5) .
C3 C10 1.441(4) .
C4 C9 1.415(5) 3_556
C4 C14 1.437(4) .
C5 C7 1.439(4) .
C12 C14 1.195(4) .
C12 C13 1.438(4) .
C6 C10 1.343(5) .
C6 C9 1.446(4) .
C6 H1 0.9500 .
C7 C8 1.349(5) .
C7 H2 0.9500 .
C8 H3 0.9500 .
C9 C4 1.415(5) 3_556
O2 N3 1.224(4) .
N3 O3 1.221(5) .
N3 C15 1.475(4) .
C30 C33 1.515(6) .
C30 H4 0.9900 .
C30 H5 0.9900 .
C13 C19 1.392(5) .
C13 C18 1.396(5) .
C15 C21 1.370(5) .
C15 C17 1.366(5) .
C17 C19 1.384(5) .
C17 H6 0.9500 .
C10 H7 0.9500 .
C31 C32 1.509(6) .
C31 C33 1.536(5) .
C31 H8 0.9900 .
C31 H9 0.9900 .
C18 C21 1.388(5) .
C18 H10 0.9500 .
C32 H11 0.9900 .
C32 H12 0.9900 .
C19 H13 0.9500 .
C20 C25 1.493(6) .
C20 C23 1.535(6) .
C20 H14 1.0000 .
C21 H15 0.9500 .
C22 C28 1.511(6) .
C22 H16 0.9800 .
C22 H17 0.9800 .
C22 H18 0.9800 .
C23 H19 0.9800 .
C23 H20 0.9800 .
C23 H21 0.9800 .
C33 H22 0.9900 .
C33 H23 0.9900 .
C24 C26 1.519(6) .
C24 C27 1.550(5) .
C24 H24 1.0000 .
C25 H25 0.9800 .
C25 H26 0.9800 .
C25 H27 0.9800 .
C26 H28 0.9800 .
C26 H29 0.9800 .
C26 H30 0.9800 .
C27 H31 0.9800 .
C27 H32 0.9800 .
C27 H33 0.9800 .
C28 C29 1.533(6) .
C28 H34 1.0000 .
C29 H35 0.9800 .
C29 H36 0.9800 .
C29 H37 0.9800 .

loop_
_geom_torsion_atom_site_label_1
_geom_torsion_atom_site_label_2
_geom_torsion_atom_site_label_3
_geom_torsion_atom_site_label_4
_geom_torsion
_geom_torsion_site_symmetry_1
_geom_torsion_site_symmetry_4
N2 Mg1 O1 C32 -68.9(2) 3_556 .
N2 Mg1 O1 C32 111.1(2) . .
N1 Mg1 O1 C32 -159.5(2) 3_556 .
N1 Mg1 O1 C32 20.5(2) . .
O1 Mg1 O1 C32 62(20) 3_556 .
N2 Mg1 O1 C30 154.8(2) 3_556 .
N2 Mg1 O1 C30 -25.2(2) . .
N1 Mg1 O1 C30 64.3(2) 3_556 .
N1 Mg1 O1 C30 -115.7(2) . .
O1 Mg1 O1 C30 -74(20) 3_556 .
N2 Mg1 N1 C9 1.9(3) 3_556 .
N2 Mg1 N1 C9 -178.1(3) . .
N1 Mg1 N1 C9 -140(100) 3_556 .
O1 Mg1 N1 C9 92.9(3) 3_556 .
O1 Mg1 N1 C9 -87.1(3) . .
N2 Mg1 N1 C3 177.0(3) 3_556 .
N2 Mg1 N1 C3 -3.0(3) . .
N1 Mg1 N1 C3 36(100) 3_556 .
O1 Mg1 N1 C3 -92.0(3) 3_556 .
O1 Mg1 N1 C3 88.0(3) . .
N2 Mg1 N2 C1 149(49) 3_556 .
N1 Mg1 N2 C1 -1.6(3) 3_556 .
N1 Mg1 N2 C1 178.4(3) . .
O1 Mg1 N2 C1 -93.1(3) 3_556 .
O1 Mg1 N2 C1 86.9(3) . .
N2 Mg1 N2 C5 -25(49) 3_556 .
N1 Mg1 N2 C5 -175.9(3) 3_556 .
N1 Mg1 N2 C5 4.1(3) . .
O1 Mg1 N2 C5 92.7(3) 3_556 .
O1 Mg1 N2 C5 -87.3(3) . .
C5 N2 C1 C4 179.3(3) . .
Mg1 N2 C1 C4 4.1(5) . .
C5 N2 C1 C8 0.1(4) . .
Mg1 N2 C1 C8 -175.1(2) . .
C3 C2 C11 C16 172(100) . .
C5 C2 C11 C16 -8(21) . .
C9 N1 C3 C2 177.3(3) . .
Mg1 N1 C3 C2 1.4(5) . .
C9 N1 C3 C10 -0.1(4) . .
Mg1 N1 C3 C10 -176.1(2) . .
C5 C2 C3 N1 0.6(6) . .
C11 C2 C3 N1 -179.2(3) . .
C5 C2 C3 C10 177.6(3) . .
C11 C2 C3 C10 -2.2(5) . .
N2 C1 C4 C9 -3.2(6) . 3_556
C8 C1 C4 C9 175.9(3) . 3_556
N2 C1 C4 C14 176.4(3) . .
C8 C1 C4 C14 -4.5(5) . .
C1 N2 C5 C2 -178.9(3) . .
Mg1 N2 C5 C2 -3.7(5) . .
C1 N2 C5 C7 0.0(4) . .
Mg1 N2 C5 C7 175.2(2) . .
C3 C2 C5 N2 0.7(6) . .
C11 C2 C5 N2 -179.6(3) . .
C3 C2 C5 C7 -178.1(3) . .
C11 C2 C5 C7 1.7(5) . .
N2 C5 C7 C8 -0.1(4) . .
C2 C5 C7 C8 178.8(3) . .
C5 C7 C8 C1 0.2(4) . .
N2 C1 C8 C7 -0.1(4) . .
C4 C1 C8 C7 -179.3(3) . .
C3 N1 C9 C4 -179.1(3) . 3_556
Mg1 N1 C9 C4 -3.2(5) . 3_556
C3 N1 C9 C6 -0.1(4) . .
Mg1 N1 C9 C6 175.8(2) . .
C10 C6 C9 N1 0.3(4) . .
C10 C6 C9 C4 179.3(3) . 3_556
C32 O1 C30 C33 -43.5(4) . .
Mg1 O1 C30 C33 99.6(3) . .
C14 C12 C13 C19 -73(16) . .
C14 C12 C13 C18 106(16) . .
C13 C12 C14 C4 1(30) . .
C1 C4 C14 C12 -106(18) . .
C9 C4 C14 C12 74(18) 3_556 .
O3 N3 C15 C21 -0.1(6) . .
O2 N3 C15 C21 178.4(4) . .
O3 N3 C15 C17 -179.4(4) . .
O2 N3 C15 C17 -0.8(5) . .
C2 C11 C16 Si1 -8(27) . .
C24 Si1 C16 C11 74(7) . .
C20 Si1 C16 C11 -166(7) . .
C28 Si1 C16 C11 -47(7) . .
C21 C15 C17 C19 1.4(6) . .
N3 C15 C17 C19 -179.4(3) . .
C9 C6 C10 C3 -0.4(4) . .
N1 C3 C10 C6 0.3(4) . .
C2 C3 C10 C6 -177.1(3) . .
C19 C13 C18 C21 1.6(6) . .
C12 C13 C18 C21 -177.4(4) . .
C30 O1 C32 C31 44.4(4) . .
Mg1 O1 C32 C31 -99.4(3) . .
C33 C31 C32 O1 -27.2(4) . .
C15 C17 C19 C13 -0.2(6) . .
C18 C13 C19 C17 -1.2(6) . .
C12 C13 C19 C17 177.7(3) . .
C16 Si1 C20 C25 47.3(4) . .
C24 Si1 C20 C25 165.1(4) . .
C28 Si1 C20 C25 -67.8(4) . .
C16 Si1 C20 C23 -179.6(3) . .
C24 Si1 C20 C23 -61.7(4) . .
C28 Si1 C20 C23 65.3(4) . .
C17 C15 C21 C18 -1.0(6) . .
N3 C15 C21 C18 179.8(4) . .
C13 C18 C21 C15 -0.5(6) . .
O1 C30 C33 C31 25.8(4) . .
C32 C31 C33 C30 0.8(4) . .
C16 Si1 C24 C26 69.6(3) . .
C20 Si1 C24 C26 -47.9(4) . .
C28 Si1 C24 C26 -174.0(3) . .
C16 Si1 C24 C27 -54.3(3) . .
C20 Si1 C24 C27 -171.8(3) . .
C28 Si1 C24 C27 62.1(4) . .
C16 Si1 C28 C22 33.7(4) . .
C24 Si1 C28 C22 -84.1(4) . .
C20 Si1 C28 C22 149.9(3) . .
C16 Si1 C28 C29 160.2(3) . .
C24 Si1 C28 C29 42.4(4) . .
C20 Si1 C28 C29 -83.5(3) . .
